data_2000135
loop_
_publ_author_name
'Patarin, J.'
'Marler, B.'
'Huve, L.'

_publ_section_title
;
 Synthesis and structure of Zn(H2PO4)(2)(HPO4).H2N2C6H12
;
_journal_issue 10
_journal_name_full 'European Journal of Solid State and Inorganic Chemistry'
_journal_page_first 909
_journal_page_last 920
_journal_volume 31
_journal_year 1994
_chemical_formula_sum 'C6 H19 N2 O12 P3 Zn'
_chemical_name_common 'catena-(dabconium tris(phosphato)-zinc)'
_space_group_IT_number 19
_symmetry_cell_setting orthorhombic
_symmetry_Int_Tables_number 19
_symmetry_space_group_name_Hall 'P 2ac 2ab'
_symmetry_space_group_name_H-M 'P 21 21 21'
_cell_angle_alpha 90
_cell_angle_beta 90
_cell_angle_gamma 90
_cell_formula_units_Z 4
_cell_length_a 9.777(2)
_cell_length_b 10.640(2)
_cell_length_c 15.384(3)
_cell_volume 1600.356
_diffrn_ambient_temperature ?
_exptl_crystal_density_diffrn 1.95
_refine_ls_R_factor_gt 0.06
_refine_ls_wR_factor_gt 0.06
_cod_depositor_comments
;
  1. Deleting two atoms:

  O10B* O -0.0364(5) 0.1450(4) -0.0652(3)
  Zn1B Zn 0.6017(1) 0.2354(1) 0.0930(1)

  These atoms seem to be symmetry-equivalent of their counterparts O10
  and Zn1, and therefore should not be present in the asymmetric-unit
  representation. With this deletion, the heavy-atom summary formula
  coincides with the formula declared by the authors.

  2. Adding the _atom_site_attached_hydrogens and the
  _atom_site_calc_flags data items. Using _atom_site_calc_flags to
  specify hudrogens attached to the dabconium moiety (14 hydrogen
  atoms), and also introducing a dummy site with the rest 5 H atoms;
  these 5 hydrogens are probably connected to the phosphates, but we
  do not know which, so I prefer to add a dummy site in order not to
  overinterpret the published data. With these additions, the computed
  summary formula is the same as declared by the authors (if the
  computing software correctly processes dummy sites and correctly
  counts all attached hydrogens).

  3. Updated bibliographic record. The journal CODEN code was looked
  up in the CASSI (Chemical Abstracts Service Source Index),
  http://cassi.cas.org/. The journal name and ISSN was checked at
  http://journalseek.net/cgi-bin/journalseek/journalsearch.cgi?field=issn&query=0992-4361.

  Saulius Gra\<zulis
  2013-11-01


  Changing number of hydrogens attached to phosphate oxygens from "0"
  to "?", since we do not really know which site is protonated.

  Saulius Gra\<zulis
  2013-11-05

The following automatic conversions were performed:
'_atom_site_calc_flags' tag replaced with '_atom_site_calc_flag'.

Automatic conversion script
Id: cif_correct_tags 1440 2010-10-19 06:21:57Z saulius 
;
_cod_original_formula_sum 'C6 H19 N2 O12 P3 Zn1'
_cod_database_code 2000135
_journal_coden_cassi EJSCE5
_journal_issn 0992-4361

loop_
_symmetry_equiv_pos_site_id
_symmetry_equiv_pos_as_xyz
1 x,y,z
2 1/2-x,-y,1/2+z
3 1/2+x,1/2-y,-z
4 -x,1/2+y,1/2-z

loop_
_atom_site_attached_hydrogens
_atom_site_calc_flag
_atom_site_label
_atom_site_type_symbol
_atom_site_fract_x
_atom_site_fract_y
_atom_site_fract_z
0 d Zn1 Zn 0.1017(1) 0.2646(1) -0.0930(1)
0 d P1 P 0.2587(2) 0.2880(2) -0.2682(1)
0 d P2 P 0.3420(2) 0.3894(2) 0.0108(1)
0 d P3 P -0.0639(2) 0.5054(2) -0.0488(1)
? d O1 O 0.2551(5) 0.2747(5) -0.0108(3)
? d O2 O 0.3064(5) 0.2000(5) -0.3444(3)
? d O3 O 0.1703(5) 0.2147(4) -0.2057(3)
? d O4 O -0.0788(5) 0.6405(4) -0.0770(3)
? d O5 O 0.3859(5) 0.3442(5) -0.2287(3)
? d O6 O 0.3914(7) 0.4488(5) -0.0776(3)
? d O7 O 0.2573(6) 0.4891(5) 0.0568(3)
? d O8 O 0.0007(6) 0.4938(5) 0.0441(3)
? d O9 O -0.2118(5) 0.4535(5) -0.0392(4)
? d O10 O 0.4636(5) 0.3550(4) 0.0652(3)
? d O11 O 0.1636(5) 0.3905(5) -0.3103(3)
? d O12 O 0.0204(6) 0.4286(4) -0.1107(3)
1 d N1 N 0.3687(6) 0.2376(6) -0.6561(3)
1 d N2 N 0.1314(7) 0.1988(6) -0.7129(4)
2 d C1 C 0.1224(8) 0.2554(7) -0.6233(4)
2 d C2 C 0.2681(7) 0.2538(8) -0.5830(5)
2 d C3 C 0.2072(8) 0.0793(8) -0.7127(6)
2 d C4 C 0.3405(1) 0.3291(9) -0.7298(6)
2 d C5 C 0.3603(9) 0.1061(8) -0.6897(6)
2 d C6 C 0.2013(9) 0.2959(9) -0.7721(5)
5 dum . . . . .

loop_
_atom_type_symbol
_atom_type_radius_bond
C 0.68
N 0.68
O 0.68
P 1.05
Zn 1.45
